data_7132697
loop_
_publ_author_name
'Tokura, Yu'
'Xu, Shibo'
'Yasui, Kosuke'
'Nishii, Yuji'
'Hirano, Koji'

_publ_section_title
;
 Pd-catalysed C-H alkynylation of benzophospholes.
;
_journal_issue 20
_journal_name_full 'Chemical communications (Cambridge, England)'
_journal_page_first 2792
_journal_page_last 2795
_journal_paper_doi 10.1039/d3cc05994d
_journal_volume 60
_journal_year 2024
_chemical_formula_moiety 'C29 H22 N3 O P'
_chemical_formula_sum 'C29 H22 N3 O P'
_chemical_formula_weight 459.46
_space_group_crystal_system triclinic
_space_group_IT_number 2
_space_group_name_Hall '-P 1'
_space_group_name_H-M_alt 'P -1'
_atom_sites_solution_hydrogens geom
_atom_sites_solution_primary dual
_audit_creation_date 2023-07-27
_audit_creation_method
;
Olex2 1.2
(compiled 2018.05.29 svn.r3508 for OlexSys, GUI svn.r5506)
;
_audit_update_record
;
2023-07-31 deposited with the CCDC.	2024-02-09 downloaded from the CCDC.
;
_cell_angle_alpha 77.043(2)
_cell_angle_beta 86.915(2)
_cell_angle_gamma 82.273(2)
_cell_formula_units_Z 4
_cell_length_a 9.9714(2)
_cell_length_b 10.8463(2)
_cell_length_c 22.5248(4)
_cell_measurement_reflns_used 20145
_cell_measurement_temperature 123(2)
_cell_measurement_theta_max 76.7580
_cell_measurement_theta_min 4.0290
_cell_volume 2351.83(8)
_computing_cell_refinement 'CrysAlisPro 1.171.42.81a (Rigaku OD, 2023)'
_computing_data_collection 'CrysAlisPro 1.171.42.81a (Rigaku OD, 2023)'
_computing_data_reduction 'CrysAlisPro 1.171.42.81a (Rigaku OD, 2023)'
_computing_molecular_graphics 'Olex2 (Dolomanov et al., 2009)'
_computing_publication_material 'Olex2 (Dolomanov et al., 2009)'
_computing_structure_refinement 'ShelXL (Sheldrick, 2015)'
_computing_structure_solution 'ShelXT (Sheldrick, 2015)'
_diffrn_ambient_temperature 123(2)
_diffrn_detector 'Hybrid Pixel Array Detector'
_diffrn_detector_area_resol_mean 10.0000
_diffrn_detector_type HyPix
_diffrn_measured_fraction_theta_full 0.998
_diffrn_measured_fraction_theta_max 0.953
_diffrn_measurement_details
;
List of Runs (angles in degrees, time in seconds):

  # Type    Start    End  Width  t~exp~   \w     \q     \k     \f   Frames
#--------------------------------------------------------------------------
  1  \w    -25.00   2.00   0.50    0.15    --   47.45 -19.00-180.00   54
  2  \w    -25.00  20.00   0.50    0.15    --   47.45 -37.00-180.00   90
  3  \w    -23.00  20.00   0.50    0.15    --   47.45 -37.00 -90.00   86
  4  \w    -21.00   5.00   0.50    0.15    --   47.45 -19.00-120.00   52
  5  \w    -25.00   0.00   0.50    0.15    --   47.45 -19.00-150.00   50
  6  \w    -25.00   3.00   0.50    0.15    --   47.45 -19.00  30.00   56
  7  \w    -26.00   0.00   0.50    0.15    --   47.45 -19.00  60.00   52
  8  \w    -26.00   4.00   0.50    0.15    --   47.45 -19.00 120.00   60
  9  \w    -27.00   2.00   0.50    0.15    --   47.45 -19.00 150.00   58
 10  \w     14.00  42.00   0.50    0.60    --   86.25 -57.00 -30.00   56
 11  \w     62.00  88.00   0.50    0.60    --   86.25-138.00-168.00   52
 12  \w     37.00  62.00   0.50    0.15    --   47.45-138.00-168.00   50
 13  \w     14.00  39.00   0.50    0.60    --   86.25 -57.00-150.00   50
 14  \w     17.00 114.00   0.50    0.60    --   86.25-131.00   7.00  194
 15  \w     14.00  40.00   0.50    0.60    --   86.25 -57.00 150.00   52
 16  \w     45.00  96.00   0.50    0.15    --   47.45-131.00   7.00  102
 17  \w   -127.00 -94.00   0.50    0.60    -- -106.49 -37.00 -90.00   66
 18  \w   -173.00-147.00   0.50    0.60    -- -106.49 -37.00 -90.00   52
 19  \w   -134.00-105.00   0.50    0.60    -- -106.49 -19.00  60.00   58
 20  \w   -168.00 -94.00   0.50    0.60    -- -106.49 -19.00  90.00  148
 21  \w   -174.00-142.00   0.50    0.60    -- -106.49 -19.00  60.00   64
 22  \w   -154.00-111.00   0.50    0.60    -- -106.49 -99.00  30.00   86
 23  \w   -109.00 -74.00   0.50    0.60    -- -106.49-131.00   7.00   70
 24  \w   -118.00 -93.00   0.50    0.15    --  -47.45-131.00   7.00   50
 25  \w   -144.00-119.00   0.50    0.60    -- -106.49-138.00-168.00   50
 26  \w   -175.00-133.00   0.50    0.60    -- -106.49-125.00-120.00   84
 27  \w   -127.00 -75.00   0.50    0.60    -- -106.49-125.00-120.00  104
 28  \w    -95.00 -70.00   0.50    0.15    --  -47.45-138.00-168.00   50
 29  \w    -59.00 -33.00   0.50    0.60    -- -106.49  37.00  60.00   52
 30  \w    -70.00 -45.00   0.50    0.60    -- -106.49  57.00  90.00   50
 31  \w   -126.00-100.00   0.50    0.60    -- -106.49  77.00 -90.00   52
 32  \w    -92.00 -39.00   0.50    0.60    -- -106.49  77.00 -90.00  106
 33  \w    -87.00 -34.00   0.50    0.60    -- -106.49  57.00-150.00  106
 34  \w    -87.00 -34.00   0.50    0.60    -- -106.49  57.00 -90.00  106
 35  \w    -61.00 -35.00   0.50    0.60    -- -106.49  37.00-120.00   52
 36  \w    -63.00 -38.00   0.50    0.60    -- -106.49  37.00 -90.00   50
 37  \w    -63.00 -34.00   0.50    0.60    -- -106.49  37.00 -30.00   58
 38  \w    -62.00 -37.00   0.50    0.60    -- -106.49  37.00  30.00   50
 39  \w    -83.00 -34.00   0.50    0.60    -- -106.49  57.00  60.00   98
 40  \w    -63.00 -38.00   0.50    0.60    -- -106.49  37.00 120.00   50
 41  \w   -101.00 -40.00   0.50    0.60    -- -106.49 125.00  60.00  122
 42  \w   -115.00 -36.00   0.50    0.60    -- -106.49 131.00  77.00  158
 43  \w   -110.00 -53.00   0.50    0.60    -- -106.49 125.00  30.00  114
 44  \w    -81.00 -56.00   0.50    0.15    --  -47.45 131.00  77.00   50
 45  \w   -100.00 -52.00   0.50    0.15    --  -47.45 138.00-106.00   96
 46  \w   -106.00 -81.00   0.50    0.60    -- -106.49 125.00-180.00   50
 47  \w   -119.00 -36.00   0.50    0.60    -- -106.49 138.00-106.00  166
 48  \w     66.00 119.00   0.50    0.15    --   47.45 138.00-106.00  106
 49  \w     91.00 117.00   0.50    0.60    --   86.25 138.00-106.00   52
 50  \w     79.00 114.00   0.50    0.60    --   86.25 131.00  77.00   70
 51  \w     70.00 117.00   0.50    0.15    --   47.45 131.00  77.00   94
;
_diffrn_measurement_device 'four-circle diffractometer'
_diffrn_measurement_device_type 'XtaLAB Synergy, Single source at offset/far, HyPix'
_diffrn_measurement_method '\w scans'
_diffrn_orient_matrix_type 'CrysAlisPro convention (1999,Acta A55,543-557)'
_diffrn_orient_matrix_UB_11 -0.0135559000
_diffrn_orient_matrix_UB_12 0.0734105000
_diffrn_orient_matrix_UB_13 0.0516168000
_diffrn_orient_matrix_UB_21 0.0144691000
_diffrn_orient_matrix_UB_22 -0.1272563000
_diffrn_orient_matrix_UB_23 0.0475527000
_diffrn_orient_matrix_UB_31 0.1546944000
_diffrn_orient_matrix_UB_32 -0.0002924000
_diffrn_orient_matrix_UB_33 -0.0016589000
_diffrn_radiation_monochromator mirror
_diffrn_radiation_probe x-ray
_diffrn_radiation_type CuK\a
_diffrn_radiation_wavelength 1.54184
_diffrn_reflns_av_R_equivalents 0.0453
_diffrn_reflns_av_unetI/netI 0.0433
_diffrn_reflns_Laue_measured_fraction_full 0.998
_diffrn_reflns_Laue_measured_fraction_max 0.953
_diffrn_reflns_limit_h_max 12
_diffrn_reflns_limit_h_min -7
_diffrn_reflns_limit_k_max 13
_diffrn_reflns_limit_k_min -13
_diffrn_reflns_limit_l_max 27
_diffrn_reflns_limit_l_min -27
_diffrn_reflns_number 31902
_diffrn_reflns_point_group_measured_fraction_full 0.998
_diffrn_reflns_point_group_measured_fraction_max 0.953
_diffrn_reflns_theta_full 67.684
_diffrn_reflns_theta_max 76.868
_diffrn_reflns_theta_min 4.029
_diffrn_source 'micro-focus sealed X-ray tube'
_diffrn_source_type 'PhotonJet (Cu) X-ray Source'
_exptl_absorpt_coefficient_mu 1.246
_exptl_absorpt_correction_T_max 1.00000
_exptl_absorpt_correction_T_min 0.89949
_exptl_absorpt_correction_type multi-scan
_exptl_absorpt_process_details
;
CrysAlisPro 1.171.42.81a (Rigaku Oxford Diffraction, 2023)
Empirical absorption correction using spherical harmonics,
implemented in SCALE3 ABSPACK scaling algorithm.
;
_exptl_crystal_colour colourless
_exptl_crystal_colour_primary colourless
_exptl_crystal_density_diffrn 1.298
_exptl_crystal_description block
_exptl_crystal_F_000 960
_exptl_crystal_size_max 0.347
_exptl_crystal_size_mid 0.107
_exptl_crystal_size_min 0.085
_refine_diff_density_max 0.723
_refine_diff_density_min -0.375
_refine_diff_density_rms 0.053
_refine_ls_extinction_method none
_refine_ls_goodness_of_fit_ref 1.054
_refine_ls_hydrogen_treatment constr
_refine_ls_matrix_type full
_refine_ls_number_parameters 613
_refine_ls_number_reflns 9481
_refine_ls_number_restraints 0
_refine_ls_restrained_S_all 1.054
_refine_ls_R_factor_all 0.0464
_refine_ls_R_factor_gt 0.0417
_refine_ls_shift/su_max 0.001
_refine_ls_shift/su_mean 0.000
_refine_ls_structure_factor_coef Fsqd
_refine_ls_weighting_details 'w=1/[\s^2^(Fo^2^)+(0.0625P)^2^+0.7168P] where P=(Fo^2^+2Fc^2^)/3'
_refine_ls_weighting_scheme calc
_refine_ls_wR_factor_gt 0.1109
_refine_ls_wR_factor_ref 0.1152
_reflns_Friedel_coverage 0.000
_reflns_number_gt 8406
_reflns_number_total 9481
_reflns_threshold_expression 'I > 2\s(I)'
_cod_data_source_file d3cc05994d2.cif
_cod_data_source_block 469_autored
_cod_depositor_comments
;
Adding full bibliography for 7132694--7132697.cif.

2024-12-16
Z value and formula fixed to values more according to usual
chemical conventions.                 miguel
;
_cod_original_formula_sum 'C58 H44 N6 O2 P2'
_cod_original_formula_weight 918.93
_cod_original_formula_moiety '2(C29 H22 N3 O P)'
_cod_original_formula_units_Z 2
_cod_database_code 7132697
_shelx_shelxl_version_number 2017/1
_chemical_oxdiff_formula 'C29 H22 O1 N3 P1'
_shelx_space_group_comment
;
The symmetry employed for this shelxl refinement is uniquely defined
by the following loop, which should always be used as a source of
symmetry information in preference to the above space-group names.
They are only intended as comments.
;
_shelx_estimated_absorpt_t_max 0.896
_shelx_estimated_absorpt_t_min 0.670
_diffrn_oxdiff_digest_frames
;
01b91f37b3cdbc6fda05ee72c29c33e68a03904b9f9
;
_reflns_odcompleteness_completeness 99.89
_reflns_odcompleteness_iscentric 1
_reflns_odcompleteness_theta 66.97
_olex2_refinement_description
;
1. Fixed Uiso
 At 1.2 times of:
  All C(H) groups, All C(H,H) groups
2.a Secondary CH2 refined with riding coordinates:
 C015(H01H,H01I), C019(H01A,H01B)
2.b Aromatic/amide H refined with riding coordinates:
 C00H(H00H), C00O(H00O), C00Q(H00Q), C00R(H00R), C00S(H00S), C00T(H00T),
 C00V(H00V), C00W(H00W), C00X(H00X), C00Y(H00Y), C00Z(H00Z), C011(H011),
 C012(H012), C013(H013), C014(H014), C016(H016), C018(H018), C01A(H01K),
 C01B(H01C), C01C(H01D), C01D(H01N), C01E(H01E), C01F(H01F), C01G(H01G),
 C01H(H01O), C01I(H01P), C01J(H01J), C01K(H01Q), C01L(H01L), C01M(H01M),
 C01N(H01S), C01O(H01T), C01P(H01U), C01Q(H01X), C01R(H01R), C01S(H01Y),
 C01T(H01Z), C01U(H01), C01V(H01V), C01W(H01W)
;
_olex2_submission_special_instructions 'No special instructions were received'
_oxdiff_exptl_absorpt_empirical_details
;
Empirical correction (ABSPACK) includes:
- Absorption correction using spherical harmonics
- Frame scaling
;
_oxdiff_exptl_absorpt_empirical_full_max 1.413
_oxdiff_exptl_absorpt_empirical_full_min 0.638

loop_
_space_group_symop_operation_xyz
'x, y, z'
'-x, -y, -z'

loop_
_atom_site_label
_atom_site_type_symbol
_atom_site_fract_x
_atom_site_fract_y
_atom_site_fract_z
_atom_site_U_iso_or_equiv
_atom_site_adp_type
_atom_site_occupancy
_atom_site_site_symmetry_order
_atom_site_calc_flag
_atom_site_refinement_flags_posn
_atom_site_refinement_flags_adp
_atom_site_refinement_flags_occupancy
_atom_site_disorder_assembly
_atom_site_disorder_group
P001 P 0.59897(3) 0.28790(3) 0.58901(2) 0.01850(9) Uani 1 1 d . . . . .
P002 P 0.58445(4) 0.21376(3) 0.90578(2) 0.02182(10) Uani 1 1 d . . . . .
O003 O 0.64282(10) 0.41340(9) 0.58915(5) 0.0239(2) Uani 1 1 d . . . . .
O004 O 0.65819(11) 0.08517(10) 0.90585(5) 0.0293(2) Uani 1 1 d . . . . .
N005 N 0.88899(12) 0.09033(11) 0.76240(5) 0.0217(2) Uani 1 1 d . . . . .
N006 N 0.83566(12) 0.42123(11) 0.72794(6) 0.0230(2) Uani 1 1 d . . . . .
N007 N 0.85605(12) 0.15980(12) 0.66703(6) 0.0229(2) Uani 1 1 d . . . . .
N008 N 0.95119(12) 0.12704(12) 0.70795(6) 0.0245(3) Uani 1 1 d . . . . .
N009 N 0.80983(12) 0.34098(12) 0.82304(6) 0.0253(3) Uani 1 1 d . . . . .
N00A N 0.90155(13) 0.37599(12) 0.78069(6) 0.0264(3) Uani 1 1 d . . . . .
C00B C 0.68847(14) 0.21270(13) 0.53194(6) 0.0207(3) Uani 1 1 d . . . . .
C00C C 0.60930(14) 0.17196(13) 0.66121(6) 0.0194(3) Uani 1 1 d . . . . .
C00D C 0.56604(14) 0.32787(13) 0.83340(6) 0.0213(3) Uani 1 1 d . . . . .
C00E C 0.37869(14) 0.18819(13) 0.63404(6) 0.0205(3) Uani 1 1 d . . . . .
C00F C 0.33810(15) 0.30321(13) 0.86725(7) 0.0230(3) Uani 1 1 d . . . . .
C00G C 0.42154(14) 0.27751(13) 0.58347(6) 0.0206(3) Uani 1 1 d . . . . .
C00H C 0.75480(14) 0.09654(13) 0.75714(7) 0.0207(3) Uani 1 1 d . . . . .
H00H H 0.690570 0.075703 0.787995 0.025 Uiso 1 1 calc R . . . .
C00I C 0.48793(14) 0.12880(13) 0.67770(6) 0.0202(3) Uani 1 1 d . . . . .
C00J C 0.68492(14) 0.36547(13) 0.79730(7) 0.0218(3) Uani 1 1 d . . . . .
C00K C 0.73358(14) 0.14082(13) 0.69559(6) 0.0193(3) Uani 1 1 d . . . . .
C00L C 0.38605(14) 0.45933(14) 0.76472(7) 0.0229(3) Uani 1 1 d . . . . .
C00M C 0.87441(15) 0.61472(14) 0.65289(6) 0.0233(3) Uani 1 1 d . . . . .
C00N C 0.40279(15) 0.22209(14) 0.91823(7) 0.0235(3) Uani 1 1 d . . . . .
C00O C 0.33262(15) 0.34311(14) 0.53856(7) 0.0239(3) Uani 1 1 d . . . . .
H00O H 0.362283 0.401041 0.505066 0.029 Uiso 1 1 calc R . . . .
C00P C 0.43354(15) 0.36402(13) 0.82022(7) 0.0222(3) Uani 1 1 d . . . . .
C00Q C 0.94356(15) 0.69418(15) 0.67748(7) 0.0261(3) Uani 1 1 d . . . . .
H00Q H 1.013612 0.659098 0.704159 0.031 Uiso 1 1 calc R . . . .
C00R C 0.24442(14) 0.16499(14) 0.63899(7) 0.0235(3) Uani 1 1 d . . . . .
H00R H 0.215047 0.105183 0.671774 0.028 Uiso 1 1 calc R . . . .
C00S C 0.63423(15) 0.12283(14) 0.50788(7) 0.0254(3) Uani 1 1 d . . . . .
H00S H 0.546123 0.105535 0.518356 0.031 Uiso 1 1 calc R . . . .
C00T C 0.76878(16) 0.66806(15) 0.61360(7) 0.0273(3) Uani 1 1 d . . . . .
H00T H 0.720788 0.615602 0.597666 0.033 Uiso 1 1 calc R . . . .
C00U C 0.46547(14) 0.03305(13) 0.73481(7) 0.0216(3) Uani 1 1 d . . . . .
C00V C 0.19763(15) 0.31829(14) 0.86455(7) 0.0264(3) Uani 1 1 d . . . . .
H00V H 0.153990 0.370953 0.830892 0.032 Uiso 1 1 calc R . . . .
C00W C 0.81976(15) 0.23989(15) 0.51480(7) 0.0248(3) Uani 1 1 d . . . . .
H00W H 0.855703 0.301236 0.529875 0.030 Uiso 1 1 calc R . . . .
C00X C 0.19742(15) 0.32031(16) 0.54470(7) 0.0270(3) Uani 1 1 d . . . . .
H00X H 0.135975 0.364428 0.515324 0.032 Uiso 1 1 calc R . . . .
C00Y C 0.70205(15) 0.41715(14) 0.73605(7) 0.0232(3) Uani 1 1 d . . . . .
H00Y H 0.635626 0.443364 0.706833 0.028 Uiso 1 1 calc R . . . .
C00Z C 0.37055(15) 0.06032(15) 0.77950(7) 0.0254(3) Uani 1 1 d . . . . .
H00Z H 0.312197 0.136257 0.771737 0.031 Uiso 1 1 calc R . . . .
C010 C 0.97092(15) -0.10584(15) 0.83361(7) 0.0258(3) Uani 1 1 d . . . . .
C011 C 0.31988(17) 0.42573(15) 0.71880(7) 0.0289(3) Uani 1 1 d . . . . .
H011 H 0.297104 0.343464 0.724303 0.035 Uiso 1 1 calc R . . . .
C012 C 0.32853(16) 0.15855(15) 0.96655(7) 0.0284(3) Uani 1 1 d . . . . .
H012 H 0.371691 0.106067 1.000386 0.034 Uiso 1 1 calc R . . . .
C013 C 0.73488(17) 0.79927(16) 0.59813(8) 0.0310(3) Uani 1 1 d . . . . .
H013 H 0.664608 0.834608 0.571614 0.037 Uiso 1 1 calc R . . . .
C014 C 0.15404(14) 0.23216(16) 0.59438(7) 0.0262(3) Uani 1 1 d . . . . .
H014 H 0.063784 0.217831 0.597903 0.031 Uiso 1 1 calc R . . . .
C015 C 0.90869(16) 0.47207(14) 0.67126(7) 0.0265(3) Uani 1 1 d . . . . .
H01H H 0.884321 0.433521 0.639089 0.032 Uiso 1 1 calc R . . . .
H01I H 1.005402 0.450625 0.677074 0.032 Uiso 1 1 calc R . . . .
C016 C 0.89679(15) 0.17571(16) 0.47537(7) 0.0284(3) Uani 1 1 d . . . . .
H016 H 0.984293 0.193951 0.464105 0.034 Uiso 1 1 calc R . . . .
C017 C 0.65686(15) 0.29310(15) 0.95620(7) 0.0258(3) Uani 1 1 d . . . . .
C018 C 0.80540(17) 0.87802(15) 0.62208(7) 0.0291(3) Uani 1 1 d . . . . .
H018 H 0.783476 0.966073 0.611075 0.035 Uiso 1 1 calc R . . . .
C019 C 0.96772(16) 0.03717(15) 0.81758(7) 0.0273(3) Uani 1 1 d . . . . .
H01A H 0.926925 0.073013 0.851045 0.033 Uiso 1 1 calc R . . . .
H01B H 1.059283 0.059105 0.810672 0.033 Uiso 1 1 calc R . . . .
C01A C 0.90849(16) 0.82538(15) 0.66239(7) 0.0284(3) Uani 1 1 d . . . . .
H01K H 0.954199 0.877947 0.679349 0.034 Uiso 1 1 calc R . . . .
C01B C 0.71209(16) 0.05902(15) 0.46818(7) 0.0284(3) Uani 1 1 d . . . . .
H01C H 0.675905 -0.000699 0.452025 0.034 Uiso 1 1 calc R . . . .
C01C C 0.54036(16) -0.16845(15) 0.80270(8) 0.0310(3) Uani 1 1 d . . . . .
H01D H 0.597041 -0.245405 0.810335 0.037 Uiso 1 1 calc R . . . .
C01D C 0.28772(17) 0.51377(16) 0.66502(8) 0.0329(3) Uani 1 1 d . . . . .
H01N H 0.245589 0.489679 0.634317 0.039 Uiso 1 1 calc R . . . .
C01E C 0.54878(15) -0.08357(14) 0.74676(7) 0.0259(3) Uani 1 1 d . . . . .
H01E H 0.610413 -0.104598 0.717022 0.031 Uiso 1 1 calc R . . . .
C01F C 0.84354(16) 0.08459(15) 0.45277(7) 0.0276(3) Uani 1 1 d . . . . .
H01F H 0.896206 0.040264 0.427113 0.033 Uiso 1 1 calc R . . . .
C01G C 0.36229(17) -0.02477(16) 0.83546(7) 0.0309(3) Uani 1 1 d . . . . .
H01G H 0.299390 -0.005072 0.865013 0.037 Uiso 1 1 calc R . . . .
C01H C 0.18757(17) 0.17499(16) 0.96336(8) 0.0322(3) Uani 1 1 d . . . . .
H01O H 0.136410 0.132842 0.995387 0.039 Uiso 1 1 calc R . . . .
C01I C 0.12294(16) 0.25337(16) 0.91303(8) 0.0304(3) Uani 1 1 d . . . . .
H01P H 0.029014 0.262805 0.911529 0.036 Uiso 1 1 calc R . . . .
C01J C 0.44770(18) -0.13887(16) 0.84723(8) 0.0344(4) Uani 1 1 d . . . . .
H01J H 0.442964 -0.195380 0.884794 0.041 Uiso 1 1 calc R . . . .
C01K C 0.31802(18) 0.63698(17) 0.65691(8) 0.0376(4) Uani 1 1 d . . . . .
H01Q H 0.296936 0.695904 0.620749 0.045 Uiso 1 1 calc R . . . .
C01L C 1.07298(17) -0.18390(17) 0.80998(8) 0.0332(4) Uani 1 1 d . . . . .
H01L H 1.143307 -0.148312 0.786333 0.040 Uiso 1 1 calc R . . . .
C01M C 0.86710(17) -0.15967(16) 0.86906(8) 0.0338(4) Uani 1 1 d . . . . .
H01M H 0.799478 -0.108351 0.885437 0.041 Uiso 1 1 calc R . . . .
C01N C 0.61984(17) 0.42251(16) 0.95399(8) 0.0329(3) Uani 1 1 d . . . . .
H01S H 0.553371 0.468499 0.927480 0.039 Uiso 1 1 calc R . . . .
C01O C 0.75730(17) 0.22569(18) 0.99564(8) 0.0357(4) Uani 1 1 d . . . . .
H01T H 0.782668 0.139158 0.997704 0.043 Uiso 1 1 calc R . . . .
C01P C 0.68175(19) 0.48313(19) 0.99119(8) 0.0391(4) Uani 1 1 d . . . . .
H01U H 0.655498 0.569189 0.990076 0.047 Uiso 1 1 calc R . . . .
C01Q C 0.41376(19) 0.58426(16) 0.75603(9) 0.0390(4) Uani 1 1 d . . . . .
H01X H 0.455844 0.609214 0.786487 0.047 Uiso 1 1 calc R . . . .
C01R C 0.8641(2) -0.29038(19) 0.88013(10) 0.0452(5) Uani 1 1 d . . . . .
H01R H 0.793981 -0.326379 0.903756 0.054 Uiso 1 1 calc R . . . .
C01S C 0.7820(2) 0.4161(2) 1.02975(9) 0.0447(4) Uani 1 1 d . . . . .
H01Y H 0.824100 0.457144 1.054240 0.054 Uiso 1 1 calc R . . . .
C01T C 0.3796(2) 0.67202(18) 0.70269(10) 0.0486(5) Uani 1 1 d . . . . .
H01Z H 0.398453 0.755471 0.697711 0.058 Uiso 1 1 calc R . . . .
C01U C 0.8198(2) 0.2884(2) 1.03206(9) 0.0470(5) Uani 1 1 d . . . . .
H01 H 0.887576 0.243566 1.058140 0.056 Uiso 1 1 calc R . . . .
C01V C 0.9648(2) -0.36756(17) 0.85624(10) 0.0465(5) Uani 1 1 d . . . . .
H01V H 0.961761 -0.455006 0.863450 0.056 Uiso 1 1 calc R . . . .
C01W C 1.0695(2) -0.31444(18) 0.82175(9) 0.0423(4) Uani 1 1 d . . . . .
H01W H 1.138082 -0.366413 0.806319 0.051 Uiso 1 1 calc R . . . .

loop_
_atom_site_aniso_label
_atom_site_aniso_U_11
_atom_site_aniso_U_22
_atom_site_aniso_U_33
_atom_site_aniso_U_23
_atom_site_aniso_U_13
_atom_site_aniso_U_12
P001 0.01935(17) 0.01859(17) 0.01695(17) -0.00249(13) -0.00015(12) -0.00277(12)
P002 0.02485(19) 0.02091(18) 0.01747(18) -0.00112(13) -0.00080(13) -0.00006(13)
O003 0.0277(5) 0.0207(5) 0.0235(5) -0.0037(4) -0.0016(4) -0.0052(4)
O004 0.0347(6) 0.0228(5) 0.0261(5) -0.0005(4) 0.0009(4) 0.0030(4)
N005 0.0235(6) 0.0206(6) 0.0201(6) -0.0021(5) -0.0034(5) -0.0026(4)
N006 0.0275(6) 0.0195(6) 0.0207(6) -0.0019(5) 0.0015(5) -0.0034(5)
N007 0.0217(6) 0.0248(6) 0.0219(6) -0.0036(5) -0.0005(5) -0.0042(5)
N008 0.0219(6) 0.0267(6) 0.0236(6) -0.0022(5) -0.0007(5) -0.0043(5)
N009 0.0250(6) 0.0263(6) 0.0228(6) -0.0027(5) -0.0011(5) -0.0015(5)
N00A 0.0260(6) 0.0273(6) 0.0238(6) -0.0026(5) -0.0015(5) -0.0012(5)
C00B 0.0234(7) 0.0202(6) 0.0169(6) -0.0010(5) -0.0007(5) -0.0017(5)
C00C 0.0219(7) 0.0182(6) 0.0180(6) -0.0045(5) 0.0004(5) -0.0016(5)
C00D 0.0269(7) 0.0195(6) 0.0172(6) -0.0036(5) -0.0008(5) -0.0027(5)
C00E 0.0221(7) 0.0205(6) 0.0188(7) -0.0059(5) 0.0005(5) -0.0007(5)
C00F 0.0274(7) 0.0194(6) 0.0218(7) -0.0045(5) 0.0003(5) -0.0021(5)
C00G 0.0217(7) 0.0217(7) 0.0188(6) -0.0060(5) 0.0011(5) -0.0016(5)
C00H 0.0210(6) 0.0198(6) 0.0211(7) -0.0039(5) -0.0003(5) -0.0022(5)
C00I 0.0214(7) 0.0201(6) 0.0198(7) -0.0062(5) 0.0005(5) -0.0018(5)
C00J 0.0264(7) 0.0178(6) 0.0209(7) -0.0036(5) -0.0022(5) -0.0019(5)
C00K 0.0209(6) 0.0163(6) 0.0200(7) -0.0025(5) 0.0003(5) -0.0030(5)
C00L 0.0229(7) 0.0211(7) 0.0228(7) -0.0024(6) 0.0003(5) -0.0005(5)
C00M 0.0276(7) 0.0233(7) 0.0187(7) -0.0043(5) 0.0062(5) -0.0052(5)
C00N 0.0273(7) 0.0209(7) 0.0221(7) -0.0047(6) -0.0002(6) -0.0025(5)
C00O 0.0265(7) 0.0256(7) 0.0184(7) -0.0040(6) -0.0010(5) -0.0009(6)
C00P 0.0276(7) 0.0183(6) 0.0211(7) -0.0055(5) -0.0013(5) -0.0017(5)
C00Q 0.0275(7) 0.0286(7) 0.0228(7) -0.0065(6) 0.0014(6) -0.0050(6)
C00R 0.0225(7) 0.0273(7) 0.0214(7) -0.0064(6) 0.0021(5) -0.0044(5)
C00S 0.0265(7) 0.0250(7) 0.0253(7) -0.0056(6) 0.0030(6) -0.0063(6)
C00T 0.0322(8) 0.0279(8) 0.0229(7) -0.0050(6) -0.0007(6) -0.0087(6)
C00U 0.0216(7) 0.0224(7) 0.0216(7) -0.0036(5) -0.0018(5) -0.0070(5)
C00V 0.0282(7) 0.0239(7) 0.0262(7) -0.0045(6) -0.0030(6) -0.0004(6)
C00W 0.0249(7) 0.0283(7) 0.0213(7) -0.0046(6) -0.0008(5) -0.0047(6)
C00X 0.0234(7) 0.0349(8) 0.0218(7) -0.0066(6) -0.0032(5) 0.0008(6)
C00Y 0.0266(7) 0.0208(7) 0.0212(7) -0.0017(5) -0.0008(5) -0.0041(5)
C00Z 0.0264(7) 0.0258(7) 0.0242(7) -0.0045(6) 0.0010(6) -0.0057(6)
C010 0.0283(7) 0.0262(7) 0.0214(7) -0.0030(6) -0.0095(6) 0.0017(6)
C011 0.0395(9) 0.0216(7) 0.0244(7) -0.0044(6) -0.0030(6) -0.0003(6)
C012 0.0342(8) 0.0271(7) 0.0220(7) -0.0022(6) 0.0017(6) -0.0037(6)
C013 0.0333(8) 0.0303(8) 0.0274(8) -0.0025(6) -0.0034(6) -0.0023(6)
C014 0.0186(7) 0.0366(8) 0.0247(7) -0.0095(6) 0.0009(5) -0.0035(6)
C015 0.0314(8) 0.0239(7) 0.0232(7) -0.0036(6) 0.0077(6) -0.0056(6)
C016 0.0219(7) 0.0360(8) 0.0255(8) -0.0042(6) 0.0019(6) -0.0022(6)
C017 0.0251(7) 0.0339(8) 0.0177(7) -0.0046(6) 0.0006(5) -0.0031(6)
C018 0.0382(8) 0.0212(7) 0.0263(8) -0.0048(6) 0.0058(6) -0.0016(6)
C019 0.0283(7) 0.0281(8) 0.0248(7) -0.0036(6) -0.0095(6) -0.0008(6)
C01A 0.0345(8) 0.0278(8) 0.0261(8) -0.0111(6) 0.0044(6) -0.0085(6)
C01B 0.0360(8) 0.0236(7) 0.0267(8) -0.0076(6) 0.0028(6) -0.0059(6)
C01C 0.0325(8) 0.0224(7) 0.0362(9) 0.0018(6) -0.0083(7) -0.0070(6)
C01D 0.0366(9) 0.0350(9) 0.0241(8) -0.0040(7) -0.0047(6) 0.0035(7)
C01E 0.0268(7) 0.0218(7) 0.0293(8) -0.0040(6) -0.0011(6) -0.0068(6)
C01F 0.0321(8) 0.0254(7) 0.0229(7) -0.0049(6) 0.0044(6) 0.0027(6)
C01G 0.0352(8) 0.0352(8) 0.0227(7) -0.0037(6) 0.0036(6) -0.0117(7)
C01H 0.0337(8) 0.0351(8) 0.0272(8) -0.0049(7) 0.0075(6) -0.0088(7)
C01I 0.0253(7) 0.0332(8) 0.0329(8) -0.0082(7) 0.0027(6) -0.0041(6)
C01J 0.0436(9) 0.0325(8) 0.0250(8) 0.0057(6) -0.0073(7) -0.0153(7)
C01K 0.0366(9) 0.0337(9) 0.0330(9) 0.0119(7) -0.0074(7) -0.0008(7)
C01L 0.0333(8) 0.0386(9) 0.0268(8) -0.0088(7) -0.0067(6) 0.0044(7)
C01M 0.0323(8) 0.0314(8) 0.0323(9) 0.0018(7) -0.0037(7) 0.0014(6)
C01N 0.0374(9) 0.0329(8) 0.0286(8) -0.0073(7) -0.0035(7) -0.0027(7)
C01O 0.0369(9) 0.0422(10) 0.0248(8) -0.0043(7) -0.0071(7) 0.0036(7)
C01P 0.0458(10) 0.0406(10) 0.0348(9) -0.0139(8) 0.0011(8) -0.0107(8)
C01Q 0.0500(10) 0.0237(8) 0.0430(10) 0.0008(7) -0.0201(8) -0.0089(7)
C01R 0.0446(10) 0.0361(10) 0.0485(11) 0.0087(8) -0.0120(9) -0.0085(8)
C01S 0.0452(10) 0.0614(13) 0.0346(10) -0.0199(9) -0.0026(8) -0.0158(9)
C01T 0.0581(12) 0.0242(8) 0.0582(13) 0.0106(8) -0.0226(10) -0.0113(8)
C01U 0.0411(10) 0.0675(14) 0.0313(9) -0.0102(9) -0.0144(8) 0.0017(9)
C01V 0.0605(12) 0.0247(8) 0.0536(12) -0.0044(8) -0.0259(10) 0.0002(8)
C01W 0.0527(11) 0.0356(9) 0.0383(10) -0.0150(8) -0.0169(8) 0.0135(8)

loop_
_atom_type_symbol
_atom_type_description
_atom_type_scat_dispersion_real
_atom_type_scat_dispersion_imag
_atom_type_scat_source
C C 0.0181 0.0091 'International Tables Vol C Tables 4.2.6.8 and 6.1.1.4'
H H 0.0000 0.0000 'International Tables Vol C Tables 4.2.6.8 and 6.1.1.4'
N N 0.0311 0.0180 'International Tables Vol C Tables 4.2.6.8 and 6.1.1.4'
O O 0.0492 0.0322 'International Tables Vol C Tables 4.2.6.8 and 6.1.1.4'
P P 0.2955 0.4335 'International Tables Vol C Tables 4.2.6.8 and 6.1.1.4'

loop_
_exptl_crystal_face_index_h
_exptl_crystal_face_index_k
_exptl_crystal_face_index_l
_exptl_crystal_face_perp_dist
6 1 1 0.1577
-6 -1 0 0.1851
0 4 -10 0.0741
6 0 -1 0.1565
0 -6 -11 0.0705
-6 -1 -1 0.1834
0 6 11 0.0324
0 -4 10 0.0076

loop_
_geom_angle_atom_site_label_1
_geom_angle_atom_site_label_2
_geom_angle_atom_site_label_3
_geom_angle
_geom_angle_site_symmetry_1
_geom_angle_site_symmetry_3
_geom_angle_publ_flag
O003 P001 C00B 112.61(6) . . ?
O003 P001 C00C 115.99(6) . . ?
O003 P001 C00G 119.06(6) . . ?
C00B P001 C00C 107.71(6) . . ?
C00G P001 C00B 107.43(6) . . ?
C00G P001 C00C 91.88(6) . . ?
O004 P002 C00D 117.90(6) . . ?
O004 P002 C00N 116.13(7) . . ?
O004 P002 C017 112.57(7) . . ?
C00N P002 C00D 92.02(7) . . ?
C017 P002 C00D 105.88(7) . . ?
C017 P002 C00N 110.36(7) . . ?
N008 N005 C019 120.86(12) . . ?
C00H N005 N008 111.73(12) . . ?
C00H N005 C019 127.05(13) . . ?
N00A N006 C015 120.97(12) . . ?
C00Y N006 N00A 111.52(12) . . ?
C00Y N006 C015 127.45(13) . . ?
N008 N007 C00K 108.87(12) . . ?
N007 N008 N005 106.86(11) . . ?
N00A N009 C00J 109.02(12) . . ?
N009 N00A N006 106.87(12) . . ?
C00S C00B P001 122.18(11) . . ?
C00S C00B C00W 119.46(13) . . ?
C00W C00B P001 118.21(11) . . ?
C00I C00C P001 111.04(10) . . ?
C00I C00C C00K 127.74(13) . . ?
C00K C00C P001 121.13(10) . . ?
C00J C00D P002 120.30(10) . . ?
C00P C00D P002 110.85(11) . . ?
C00P C00D C00J 128.82(13) . . ?
C00G C00E C00I 113.65(12) . . ?
C00R C00E C00G 119.34(13) . . ?
C00R C00E C00I 127.01(13) . . ?
C00N C00F C00P 113.58(13) . . ?
C00V C00F C00N 119.74(14) . . ?
C00V C00F C00P 126.67(14) . . ?
C00E C00G P001 109.65(10) . . ?
C00O C00G P001 128.90(11) . . ?
C00O C00G C00E 121.45(13) . . ?
N005 C00H H00H 127.8 . . ?
N005 C00H C00K 104.36(12) . . ?
C00K C00H H00H 127.8 . . ?
C00C C00I C00E 113.76(13) . . ?
C00C C00I C00U 123.21(13) . . ?
C00E C00I C00U 123.02(12) . . ?
N009 C00J C00D 120.37(13) . . ?
N009 C00J C00Y 107.90(13) . . ?
C00Y C00J C00D 131.53(13) . . ?
N007 C00K C00C 120.68(12) . . ?
N007 C00K C00H 108.16(12) . . ?
C00H C00K C00C 131.10(13) . . ?
C011 C00L C00P 121.84(13) . . ?
C01Q C00L C00P 119.89(14) . . ?
C01Q C00L C011 118.18(14) . . ?
C00Q C00M C015 120.32(14) . . ?
C00T C00M C00Q 119.36(14) . . ?
C00T C00M C015 120.24(13) . . ?
C00F C00N P002 109.18(11) . . ?
C012 C00N P002 129.71(12) . . ?
C012 C00N C00F 121.03(14) . . ?
C00G C00O H00O 120.7 . . ?
C00G C00O C00X 118.54(14) . . ?
C00X C00O H00O 120.7 . . ?
C00D C00P C00F 114.26(13) . . ?
C00D C00P C00L 123.47(13) . . ?
C00L C00P C00F 122.23(13) . . ?
C00M C00Q H00Q 119.8 . . ?
C01A C00Q C00M 120.35(15) . . ?
C01A C00Q H00Q 119.8 . . ?
C00E C00R H00R 120.3 . . ?
C00E C00R C014 119.44(14) . . ?
C014 C00R H00R 120.3 . . ?
C00B C00S H00S 120.0 . . ?
C01B C00S C00B 119.97(14) . . ?
C01B C00S H00S 120.0 . . ?
C00M C00T H00T 119.9 . . ?
C013 C00T C00M 120.14(14) . . ?
C013 C00T H00T 119.9 . . ?
C00Z C00U C00I 121.81(13) . . ?
C01E C00U C00I 119.46(13) . . ?
C01E C00U C00Z 118.51(14) . . ?
C00F C00V H00V 120.4 . . ?
C00F C00V C01I 119.18(14) . . ?
C01I C00V H00V 120.4 . . ?
C00B C00W H00W 119.9 . . ?
C016 C00W C00B 120.20(14) . . ?
C016 C00W H00W 119.9 . . ?
C00O C00X H00X 119.8 . . ?
C014 C00X C00O 120.50(14) . . ?
C014 C00X H00X 119.8 . . ?
N006 C00Y C00J 104.69(13) . . ?
N006 C00Y H00Y 127.7 . . ?
C00J C00Y H00Y 127.7 . . ?
C00U C00Z H00Z 119.6 . . ?
C01G C00Z C00U 120.78(14) . . ?
C01G C00Z H00Z 119.6 . . ?
C01L C010 C019 120.66(15) . . ?
C01M C010 C019 119.59(14) . . ?
C01M C010 C01L 119.63(15) . . ?
C00L C011 H011 119.7 . . ?
C01D C011 C00L 120.65(15) . . ?
C01D C011 H011 119.7 . . ?
C00N C012 H012 120.7 . . ?
C00N C012 C01H 118.61(15) . . ?
C01H C012 H012 120.7 . . ?
C00T C013 H013 119.9 . . ?
C00T C013 C018 120.23(15) . . ?
C018 C013 H013 119.9 . . ?
C00R C014 H014 119.6 . . ?
C00X C014 C00R 120.72(14) . . ?
C00X C014 H014 119.6 . . ?
N006 C015 C00M 110.42(11) . . ?
N006 C015 H01H 109.6 . . ?
N006 C015 H01I 109.6 . . ?
C00M C015 H01H 109.6 . . ?
C00M C015 H01I 109.6 . . ?
H01H C015 H01I 108.1 . . ?
C00W C016 H016 120.0 . . ?
C01F C016 C00W 120.05(14) . . ?
C01F C016 H016 120.0 . . ?
C01N C017 P002 121.25(12) . . ?
C01O C017 P002 119.37(13) . . ?
C01O C017 C01N 119.28(15) . . ?
C013 C018 H018 120.0 . . ?
C01A C018 C013 119.92(14) . . ?
C01A C018 H018 120.0 . . ?
N005 C019 C010 109.54(12) . . ?
N005 C019 H01A 109.8 . . ?
N005 C019 H01B 109.8 . . ?
C010 C019 H01A 109.8 . . ?
C010 C019 H01B 109.8 . . ?
H01A C019 H01B 108.2 . . ?
C00Q C01A H01K 120.0 . . ?
C018 C01A C00Q 119.97(14) . . ?
C018 C01A H01K 120.0 . . ?
C00S C01B H01C 120.0 . . ?
C01F C01B C00S 119.95(14) . . ?
C01F C01B H01C 120.0 . . ?
C01E C01C H01D 119.9 . . ?
C01J C01C H01D 119.9 . . ?
C01J C01C C01E 120.29(15) . . ?
C011 C01D H01N 119.9 . . ?
C01K C01D C011 120.23(16) . . ?
C01K C01D H01N 119.9 . . ?
C00U C01E H01E 119.7 . . ?
C01C C01E C00U 120.58(15) . . ?
C01C C01E H01E 119.7 . . ?
C016 C01F C01B 120.32(14) . . ?
C016 C01F H01F 119.8 . . ?
C01B C01F H01F 119.8 . . ?
C00Z C01G H01G 120.0 . . ?
C01J C01G C00Z 120.07(15) . . ?
C01J C01G H01G 120.0 . . ?
C012 C01H H01O 119.6 . . ?
C01I C01H C012 120.82(15) . . ?
C01I C01H H01O 119.6 . . ?
C00V C01I H01P 119.7 . . ?
C01H C01I C00V 120.60(15) . . ?
C01H C01I H01P 119.7 . . ?
C01C C01J H01J 120.1 . . ?
C01G C01J C01C 119.73(15) . . ?
C01G C01J H01J 120.1 . . ?
C01D C01K H01Q 120.2 . . ?
C01T C01K C01D 119.52(16) . . ?
C01T C01K H01Q 120.2 . . ?
C010 C01L H01L 120.0 . . ?
C01W C01L C010 119.99(17) . . ?
C01W C01L H01L 120.0 . . ?
C010 C01M H01M 120.1 . . ?
C010 C01M C01R 119.85(17) . . ?
C01R C01M H01M 120.1 . . ?
C017 C01N H01S 119.9 . . ?
C01P C01N C017 120.29(16) . . ?
C01P C01N H01S 119.9 . . ?
C017 C01O H01T 120.1 . . ?
C017 C01O C01U 119.70(17) . . ?
C01U C01O H01T 120.1 . . ?
C01N C01P H01U 119.9 . . ?
C01S C01P C01N 120.12(18) . . ?
C01S C01P H01U 119.9 . . ?
C00L C01Q H01X 119.6 . . ?
C01T C01Q C00L 120.84(16) . . ?
C01T C01Q H01X 119.6 . . ?
C01M C01R H01R 119.8 . . ?
C01V C01R C01M 120.46(19) . . ?
C01V C01R H01R 119.8 . . ?
C01P C01S H01Y 120.0 . . ?
C01U C01S C01P 120.06(17) . . ?
C01U C01S H01Y 120.0 . . ?
C01K C01T C01Q 120.54(17) . . ?
C01K C01T H01Z 119.7 . . ?
C01Q C01T H01Z 119.7 . . ?
C01O C01U H01 119.7 . . ?
C01S C01U C01O 120.54(17) . . ?
C01S C01U H01 119.7 . . ?
C01R C01V H01V 120.1 . . ?
C01W C01V C01R 119.80(17) . . ?
C01W C01V H01V 120.1 . . ?
C01L C01W H01W 119.9 . . ?
C01V C01W C01L 120.25(17) . . ?
C01V C01W H01W 119.9 . . ?

loop_
_geom_bond_atom_site_label_1
_geom_bond_atom_site_label_2
_geom_bond_distance
_geom_bond_site_symmetry_2
_geom_bond_publ_flag
P001 O003 1.4853(10) . ?
P001 C00B 1.8070(14) . ?
P001 C00C 1.8174(14) . ?
P001 C00G 1.8006(14) . ?
P002 O004 1.4864(11) . ?
P002 C00D 1.8138(15) . ?
P002 C00N 1.8112(15) . ?
P002 C017 1.8015(16) . ?
N005 N008 1.3465(17) . ?
N005 C00H 1.3411(19) . ?
N005 C019 1.4681(18) . ?
N006 N00A 1.3491(18) . ?
N006 C00Y 1.3402(19) . ?
N006 C015 1.4686(19) . ?
N007 N008 1.3161(17) . ?
N007 C00K 1.3678(18) . ?
N009 N00A 1.3144(18) . ?
N009 C00J 1.3702(19) . ?
C00B C00S 1.395(2) . ?
C00B C00W 1.396(2) . ?
C00C C00I 1.359(2) . ?
C00C C00K 1.4571(19) . ?
C00D C00J 1.453(2) . ?
C00D C00P 1.356(2) . ?
C00E C00G 1.408(2) . ?
C00E C00I 1.4869(19) . ?
C00E C00R 1.389(2) . ?
C00F C00N 1.408(2) . ?
C00F C00P 1.487(2) . ?
C00F C00V 1.391(2) . ?
C00G C00O 1.386(2) . ?
C00H H00H 0.9300 . ?
C00H C00K 1.380(2) . ?
C00I C00U 1.489(2) . ?
C00J C00Y 1.378(2) . ?
C00L C00P 1.486(2) . ?
C00L C011 1.395(2) . ?
C00L C01Q 1.388(2) . ?
C00M C00Q 1.393(2) . ?
C00M C00T 1.391(2) . ?
C00M C015 1.506(2) . ?
C00N C012 1.386(2) . ?
C00O H00O 0.9300 . ?
C00O C00X 1.397(2) . ?
C00Q H00Q 0.9300 . ?
C00Q C01A 1.387(2) . ?
C00R H00R 0.9300 . ?
C00R C014 1.395(2) . ?
C00S H00S 0.9300 . ?
C00S C01B 1.393(2) . ?
C00T H00T 0.9300 . ?
C00T C013 1.386(2) . ?
C00U C00Z 1.397(2) . ?
C00U C01E 1.397(2) . ?
C00V H00V 0.9300 . ?
C00V C01I 1.397(2) . ?
C00W H00W 0.9300 . ?
C00W C016 1.387(2) . ?
C00X H00X 0.9300 . ?
C00X C014 1.390(2) . ?
C00Y H00Y 0.9300 . ?
C00Z H00Z 0.9300 . ?
C00Z C01G 1.391(2) . ?
C010 C019 1.508(2) . ?
C010 C01L 1.396(2) . ?
C010 C01M 1.384(2) . ?
C011 H011 0.9300 . ?
C011 C01D 1.387(2) . ?
C012 H012 0.9300 . ?
C012 C01H 1.397(2) . ?
C013 H013 0.9300 . ?
C013 C018 1.387(2) . ?
C014 H014 0.9300 . ?
C015 H01H 0.9700 . ?
C015 H01I 0.9700 . ?
C016 H016 0.9300 . ?
C016 C01F 1.383(2) . ?
C017 C01N 1.393(2) . ?
C017 C01O 1.391(2) . ?
C018 H018 0.9300 . ?
C018 C01A 1.385(2) . ?
C019 H01A 0.9700 . ?
C019 H01B 0.9700 . ?
C01A H01K 0.9300 . ?
C01B H01C 0.9300 . ?
C01B C01F 1.386(2) . ?
C01C H01D 0.9300 . ?
C01C C01E 1.390(2) . ?
C01C C01J 1.388(3) . ?
C01D H01N 0.9300 . ?
C01D C01K 1.380(3) . ?
C01E H01E 0.9300 . ?
C01F H01F 0.9300 . ?
C01G H01G 0.9300 . ?
C01G C01J 1.386(3) . ?
C01H H01O 0.9300 . ?
C01H C01I 1.386(2) . ?
C01I H01P 0.9300 . ?
C01J H01J 0.9300 . ?
C01K H01Q 0.9300 . ?
C01K C01T 1.376(3) . ?
C01L H01L 0.9300 . ?
C01L C01W 1.386(3) . ?
C01M H01M 0.9300 . ?
C01M C01R 1.387(3) . ?
C01N H01S 0.9300 . ?
C01N C01P 1.388(2) . ?
C01O H01T 0.9300 . ?
C01O C01U 1.394(3) . ?
C01P H01U 0.9300 . ?
C01P C01S 1.377(3) . ?
C01Q H01X 0.9300 . ?
C01Q C01T 1.382(3) . ?
C01R H01R 0.9300 . ?
C01R C01V 1.384(3) . ?
C01S H01Y 0.9300 . ?
C01S C01U 1.375(3) . ?
C01T H01Z 0.9300 . ?
C01U H01 0.9300 . ?
C01V H01V 0.9300 . ?
C01V C01W 1.378(3) . ?
C01W H01W 0.9300 . ?

loop_
_exptl_oxdiff_crystal_face_indexfrac_h
_exptl_oxdiff_crystal_face_indexfrac_k
_exptl_oxdiff_crystal_face_indexfrac_l
_exptl_oxdiff_crystal_face_x
_exptl_oxdiff_crystal_face_y
_exptl_oxdiff_crystal_face_z
6.4704 0.7687 0.7656 0.0082 0.0322 0.9994
-6.4398 -1.2173 0.4069 0.0189 0.0811 -0.9965
-0.0412 3.8815 -10.0487 -0.2332 -0.9724 0.0092
6.4211 0.2738 -0.6962 -0.1029 0.0250 0.9944
0.3417 -5.7312 -10.5496 -0.9699 0.2326 0.0720
-6.4533 -1.4410 -1.4334 -0.0923 0.0218 -0.9955
-0.1985 5.7588 10.5735 0.9712 -0.2329 -0.0499
0.1589 -3.8652 10.0565 0.2332 0.9724 0.0090
